data_1568104
loop_
_publ_author_name
'Karges, Johannes'
'Giardini, Miriam A.'
'Blacque, Olivier'
'Woodworth, Brendon'
'Siqueira-Neto, Jair L'
'Cohen, Seth M.'

_publ_section_title
;
 Enantioselective inhibition of the SARS-CoV-2 main protease with
 rhenium(i) picolinic acid complexes.
;
_journal_issue 3
_journal_name_full 'Chemical science'
_journal_page_first 711
_journal_page_last 720
_journal_paper_doi 10.1039/d2sc05473f
_journal_volume 14
_journal_year 2023
_chemical_formula_moiety 'C9 H5 N2 O8 Re'
_chemical_formula_sum 'C9 H5 N2 O8 Re'
_chemical_formula_weight 455.35
_space_group_crystal_system monoclinic
_space_group_IT_number 14
_space_group_name_Hall '-P 2ybc'
_space_group_name_H-M_alt 'P 1 21/c 1'
_atom_sites_solution_hydrogens mixed
_atom_sites_solution_primary dual
_audit_creation_date 2021-07-08
_audit_creation_method
;
Olex2 1.3
(compiled 2020.11.12 svn.r5f609507 for OlexSys, GUI svn.r6272)
;
_audit_update_record
;
2022-09-06 deposited with the CCDC.	2022-12-13 downloaded from the CCDC.
;
_cell_angle_alpha 90
_cell_angle_beta 94.9710(10)
_cell_angle_gamma 90
_cell_formula_units_Z 4
_cell_length_a 6.79860(10)
_cell_length_b 18.1770(3)
_cell_length_c 9.65140(10)
_cell_measurement_reflns_used 9348
_cell_measurement_temperature 160(1)
_cell_measurement_theta_max 76.2300
_cell_measurement_theta_min 2.4020
_cell_volume 1188.22(3)
_computing_cell_refinement 'CrysAlisPro 1.171.40.68a (Rigaku OD, 2019)'
_computing_data_collection 'CrysAlisPro 1.171.40.68a (Rigaku OD, 2019)'
_computing_data_reduction 'CrysAlisPro 1.171.40.68a (Rigaku OD, 2019)'
_computing_molecular_graphics 'Olex2 1.3 (Dolomanov et al., 2009)'
_computing_publication_material 'Olex2 1.3 (Dolomanov et al., 2009)'
_computing_structure_refinement 'SHELXL (Sheldrick, 2015b)'
_computing_structure_solution 'SHELXT (Sheldrick, 2015a)'
_diffrn_ambient_environment N~2~
_diffrn_ambient_temperature 160(1)
_diffrn_detector 'CCD plate'
_diffrn_detector_area_resol_mean 10.3801
_diffrn_detector_type Atlas
_diffrn_measured_fraction_theta_full 1.000
_diffrn_measured_fraction_theta_max 0.997
_diffrn_measurement_details
;
List of Runs (angles in degrees, time in seconds):

  # Type    Start    End  Width  t~exp~   \w     \q     \k     \f   Frames
#--------------------------------------------------------------------------
  1  \w     27.00  97.40   0.80    0.80    --   42.49-125.00 -60.00   88
  2  \w    -44.00 128.00   0.80    0.80    --   42.49   0.00 -30.00  215
  3  \w      6.00  82.00   0.80    0.80    --   42.49 -99.00 -30.00   95
  4  \w     87.00 177.40   0.80    0.80    --  111.00  30.00 150.00  113
  5  \w    104.00 177.60   0.80    0.80    --  111.00 111.00  90.00   92
  6  \w     61.00 145.00   0.80    0.80    --  111.00 178.00 -30.00  105
  7  \w    103.00 177.40   0.80    0.80    --  111.00  77.00-180.00   93
  8  \w     36.00 108.00   0.80    0.80    --  111.00-111.00 -60.00   90
  9  \w    103.00 177.40   0.80    0.80    --  111.00  77.00 -90.00   93
 10  \w     40.00 134.40   0.80    0.80    --  111.00 -45.00 -30.00  118
 11  \w     83.00 177.40   0.80    0.80    --  111.00  61.00-150.00  118
 12  \w     36.00 108.00   0.80    0.80    --  111.00-111.00  30.00   90
 13  \w   -113.00 -17.00   0.80    0.80    --  -42.49 -57.00 150.00  120
 14  \w   -115.00 -20.60   0.80    0.80    --  -42.49 -37.00  30.00  118
 15  \w     16.00 112.00   0.80    0.80    --   42.49  57.00   0.00  120
 16  \w     87.00 177.40   0.80    0.80    --  111.00  45.00 -90.00  113
 17  \w    103.00 177.40   0.80    0.80    --  111.00  77.00 -60.00   93
 18  \w     30.00 106.00   0.80    0.80    --  111.00 -94.00 120.00   95
 19  \w     66.00 178.00   0.80    0.80    --  111.00  15.00  60.00  140
;
_diffrn_measurement_device 'four-circle diffractometer'
_diffrn_measurement_device_type 'SuperNova, Dual, Cu at home/near, Atlas'
_diffrn_measurement_method '\w scans'
_diffrn_orient_matrix_type 'CrysAlisPro convention (1999,Acta A55,543-557)'
_diffrn_orient_matrix_UB_11 0.0992198000
_diffrn_orient_matrix_UB_12 0.0528818000
_diffrn_orient_matrix_UB_13 0.1094921000
_diffrn_orient_matrix_UB_21 -0.2026180000
_diffrn_orient_matrix_UB_22 0.0167686000
_diffrn_orient_matrix_UB_23 0.0530486000
_diffrn_orient_matrix_UB_31 0.0290571000
_diffrn_orient_matrix_UB_32 -0.0640389000
_diffrn_orient_matrix_UB_33 0.1043052000
_diffrn_radiation_monochromator mirror
_diffrn_radiation_probe x-ray
_diffrn_radiation_type 'Cu K\a'
_diffrn_radiation_wavelength 1.54184
_diffrn_reflns_av_R_equivalents 0.0278
_diffrn_reflns_av_unetI/netI 0.0139
_diffrn_reflns_Laue_measured_fraction_full 1.000
_diffrn_reflns_Laue_measured_fraction_max 0.997
_diffrn_reflns_limit_h_max 8
_diffrn_reflns_limit_h_min -8
_diffrn_reflns_limit_k_max 22
_diffrn_reflns_limit_k_min -22
_diffrn_reflns_limit_l_max 12
_diffrn_reflns_limit_l_min -11
_diffrn_reflns_number 11577
_diffrn_reflns_point_group_measured_fraction_full 1.000
_diffrn_reflns_point_group_measured_fraction_max 0.997
_diffrn_reflns_theta_full 67.684
_diffrn_reflns_theta_max 74.486
_diffrn_reflns_theta_min 4.866
_diffrn_source 'micro-focus sealed X-ray tube'
_diffrn_source_type 'SuperNova (Cu) X-ray Source'
_exptl_absorpt_coefficient_mu 20.464
_exptl_absorpt_correction_T_max 0.258
_exptl_absorpt_correction_T_min 0.028
_exptl_absorpt_correction_type analytical
_exptl_absorpt_process_details
;
CrysAlisPro 1.171.40.68a (Rigaku Oxford Diffraction, 2019)
Analytical numeric absorption correction using a multifaceted crystal
model based on expressions derived by R.C. Clark & J.S. Reid.
(Clark, R. C. & Reid, J. S. (1995). Acta Cryst. A51, 887-897)
Empirical absorption correction using spherical harmonics,
 implemented in SCALE3 ABSPACK scaling algorithm.
;
_exptl_crystal_colour yellow
_exptl_crystal_density_diffrn 2.545
_exptl_crystal_description block
_exptl_crystal_F_000 848
_exptl_crystal_size_max 0.26
_exptl_crystal_size_mid 0.13
_exptl_crystal_size_min 0.12
_refine_diff_density_max 0.889
_refine_diff_density_min -1.194
_refine_diff_density_rms 0.127
_refine_ls_extinction_coef 0.00180(7)
_refine_ls_extinction_expression Fc^*^=kFc[1+0.001xFc^2^\l^3^/sin(2\q)]^-1/4^
_refine_ls_extinction_method 'SHELXL-2018/3 (Sheldrick 2018)'
_refine_ls_goodness_of_fit_ref 1.225
_refine_ls_hydrogen_treatment mixed
_refine_ls_matrix_type full
_refine_ls_number_parameters 190
_refine_ls_number_reflns 2423
_refine_ls_number_restraints 1
_refine_ls_restrained_S_all 1.225
_refine_ls_R_factor_all 0.0214
_refine_ls_R_factor_gt 0.0212
_refine_ls_shift/su_max 0.002
_refine_ls_shift/su_mean 0.000
_refine_ls_structure_factor_coef Fsqd
_refine_ls_weighting_details 'w=1/[\s^2^(Fo^2^)+(0.0292P)^2^+1.7966P] where P=(Fo^2^+2Fc^2^)/3'
_refine_ls_weighting_scheme calc
_refine_ls_wR_factor_gt 0.0554
_refine_ls_wR_factor_ref 0.0556
_reflns_Friedel_coverage 0.000
_reflns_number_gt 2411
_reflns_number_total 2423
_reflns_threshold_expression 'I > 2\s(I)'
_cod_data_source_file d2sc05473f2.cif
_cod_data_source_block 11
_cod_depositor_comments 'Adding full bibliography for 1568094--1568122.cif.'
_cod_database_code 1568104
_shelx_shelxl_version_number 2018/3
_shelx_space_group_comment
;
The symmetry employed for this shelxl refinement is uniquely defined
by the following loop, which should always be used as a source of
symmetry information in preference to the above space-group names.
They are only intended as comments.
;
_shelx_estimated_absorpt_t_max 0.193
_shelx_estimated_absorpt_t_min 0.076
_olex2_refinement_description
;
1. Fixed Uiso
 At 1.2 times of:
  All C(H) groups
2. Restrained distances
 O4-H4A
 0.82 with sigma of 0.01
3.a Aromatic/amide H refined with riding coordinates:
 C4(H4), C5(H5), C6(H6)
;

loop_
_space_group_symop_operation_xyz
'x, y, z'
'-x, y+1/2, -z+1/2'
'-x, -y, -z'
'x, -y-1/2, z-1/2'

loop_
_atom_site_label
_atom_site_type_symbol
_atom_site_fract_x
_atom_site_fract_y
_atom_site_fract_z
_atom_site_U_iso_or_equiv
_atom_site_adp_type
_atom_site_occupancy
_atom_site_site_symmetry_order
_atom_site_calc_flag
_atom_site_refinement_flags_posn
_atom_site_refinement_flags_adp
_atom_site_refinement_flags_occupancy
_atom_site_disorder_assembly
_atom_site_disorder_group
C1 C 0.8768(6) 0.5431(2) 0.7898(4) 0.0259(7) Uani 1 1 d . . . . .
C2 C 1.0324(5) 0.41090(19) 0.8423(4) 0.0227(7) Uani 1 1 d . . . . .
C3 C 0.7041(6) 0.44758(18) 0.9560(4) 0.0241(8) Uani 1 1 d . . . . .
C4 C 0.7174(5) 0.2723(2) 0.7638(4) 0.0245(7) Uani 1 1 d . . . . .
H4 H 0.836855 0.270790 0.822539 0.029 Uiso 1 1 calc R U . . .
C5 C 0.6289(5) 0.2064(2) 0.7193(4) 0.0281(7) Uani 1 1 d . . . . .
H5 H 0.686876 0.160731 0.747873 0.034 Uiso 1 1 calc R U . . .
C6 C 0.4553(5) 0.2081(2) 0.6330(4) 0.0268(7) Uani 1 1 d . . . . .
H6 H 0.393244 0.164207 0.598283 0.032 Uiso 1 1 calc R U . . .
C7 C 0.3763(5) 0.27681(19) 0.5994(3) 0.0211(6) Uani 1 1 d . . . . .
C8 C 0.4675(5) 0.34130(18) 0.6455(3) 0.0198(6) Uani 1 1 d . . . . .
C9 C 0.3909(5) 0.41807(19) 0.6141(3) 0.0191(6) Uani 1 1 d . . . . .
N1 N 0.6398(4) 0.33720(15) 0.7265(3) 0.0207(5) Uani 1 1 d . . . . .
N2 N 0.1898(5) 0.27793(16) 0.5097(3) 0.0251(6) Uani 1 1 d . . . . .
O1 O 0.9349(4) 0.60198(14) 0.8020(3) 0.0353(6) Uani 1 1 d . . . . .
O2 O 1.1858(4) 0.38981(15) 0.8850(3) 0.0293(5) Uani 1 1 d . . . . .
O3 O 0.6601(5) 0.44866(14) 1.0687(3) 0.0295(6) Uani 1 1 d . . . . .
O4 O 0.8286(4) 0.43328(16) 0.5488(3) 0.0236(5) Uani 1 1 d D . . . .
H4A H 0.938(4) 0.424(3) 0.525(6) 0.049(16) Uiso 1 1 d D . . . .
H4B H 0.807(9) 0.474(3) 0.520(6) 0.051(17) Uiso 1 1 d . . . . .
O5 O 0.2336(4) 0.42618(14) 0.5404(3) 0.0238(5) Uani 1 1 d . . . . .
O6 O 0.4967(3) 0.46988(13) 0.6673(2) 0.0220(5) Uani 1 1 d . . . . .
O7 O 0.2000(4) 0.27405(17) 0.3855(3) 0.0373(6) Uani 1 1 d . . . . .
O8 O 0.0362(4) 0.28018(19) 0.5665(3) 0.0404(7) Uani 1 1 d . . . . .
Re1 Re 0.77794(2) 0.44390(2) 0.77050(2) 0.01855(9) Uani 1 1 d . . . . .

loop_
_atom_site_aniso_label
_atom_site_aniso_U_11
_atom_site_aniso_U_22
_atom_site_aniso_U_33
_atom_site_aniso_U_23
_atom_site_aniso_U_13
_atom_site_aniso_U_12
C1 0.0222(17) 0.0303(19) 0.0241(17) 0.0010(14) -0.0036(13) 0.0043(14)
C2 0.0230(17) 0.0202(16) 0.0244(16) -0.0009(13) -0.0002(13) -0.0017(13)
C3 0.0192(16) 0.0200(17) 0.032(2) -0.0003(12) -0.0027(15) 0.0029(11)
C4 0.0224(17) 0.0200(16) 0.0305(17) -0.0004(14) -0.0015(13) 0.0032(13)
C5 0.0246(17) 0.0216(17) 0.037(2) 0.0013(14) -0.0016(15) 0.0016(13)
C6 0.0241(17) 0.0219(17) 0.0340(19) -0.0010(14) 0.0002(14) 0.0015(13)
C7 0.0175(15) 0.0250(16) 0.0207(15) 0.0008(12) -0.0001(12) -0.0004(12)
C8 0.0179(15) 0.0208(16) 0.0209(15) 0.0024(12) 0.0022(12) 0.0023(12)
C9 0.0177(15) 0.0216(16) 0.0179(15) 0.0033(12) 0.0021(12) 0.0022(12)
N1 0.0184(14) 0.0200(13) 0.0231(13) 0.0003(10) -0.0008(10) -0.0001(10)
N2 0.0258(15) 0.0221(14) 0.0263(15) 0.0007(12) -0.0044(12) -0.0037(11)
O1 0.0391(15) 0.0200(13) 0.0447(16) 0.0013(11) -0.0077(12) -0.0059(11)
O2 0.0230(13) 0.0310(14) 0.0324(13) 0.0002(11) -0.0061(10) 0.0041(10)
O3 0.0336(15) 0.0322(15) 0.0230(14) 0.0027(10) 0.0048(11) 0.0048(10)
O4 0.0189(13) 0.0292(13) 0.0226(13) 0.0027(10) 0.0018(10) 0.0016(10)
O5 0.0178(11) 0.0267(12) 0.0263(12) 0.0046(10) -0.0019(9) 0.0013(10)
O6 0.0198(11) 0.0205(11) 0.0250(12) 0.0000(9) -0.0013(9) 0.0011(9)
O7 0.0401(16) 0.0462(17) 0.0240(13) -0.0030(12) -0.0061(11) -0.0022(13)
O8 0.0178(13) 0.061(2) 0.0418(16) 0.0033(14) 0.0012(11) -0.0014(12)
Re1 0.01617(11) 0.01835(11) 0.02052(12) 0.00049(5) -0.00185(7) 0.00034(4)

loop_
_atom_type_symbol
_atom_type_description
_atom_type_scat_dispersion_real
_atom_type_scat_dispersion_imag
_atom_type_scat_source
C C 0.0181 0.0091 'International Tables Vol C Tables 4.2.6.8 and 6.1.1.4'
H H 0.0000 0.0000 'International Tables Vol C Tables 4.2.6.8 and 6.1.1.4'
N N 0.0311 0.0180 'International Tables Vol C Tables 4.2.6.8 and 6.1.1.4'
O O 0.0492 0.0322 'International Tables Vol C Tables 4.2.6.8 and 6.1.1.4'
Re Re -5.2083 5.8923 'International Tables Vol C Tables 4.2.6.8 and 6.1.1.4'

loop_
_exptl_crystal_face_index_h
_exptl_crystal_face_index_k
_exptl_crystal_face_index_l
_exptl_crystal_face_perp_dist
0 -3 -5 0.0596
4 1 -3 0.1064
-2 0 1 0.1226
0 5 -2 0.0539
0 -5 2 0.0668
0 1 1 0.0552
0 -5 -1 0.0721
-4 -4 1 0.1046
3 5 -1 0.1129
-2 -5 -5 0.0704
1 -4 -5 0.0664
2 -1 1 0.1291
0 5 1 0.0574

loop_
_geom_angle_atom_site_label_1
_geom_angle_atom_site_label_2
_geom_angle_atom_site_label_3
_geom_angle
_geom_angle_site_symmetry_1
_geom_angle_site_symmetry_3
_geom_angle_publ_flag
O1 C1 Re1 179.6(4) . . ?
O2 C2 Re1 178.9(3) . . ?
O3 C3 Re1 178.9(3) . . ?
C5 C4 H4 119.0 . . ?
N1 C4 H4 119.0 . . ?
N1 C4 C5 122.0(3) . . ?
C4 C5 H5 120.3 . . ?
C6 C5 C4 119.3(3) . . ?
C6 C5 H5 120.3 . . ?
C5 C6 H6 121.5 . . ?
C5 C6 C7 117.0(3) . . ?
C7 C6 H6 121.5 . . ?
C6 C7 N2 116.5(3) . . ?
C8 C7 C6 122.3(3) . . ?
C8 C7 N2 121.2(3) . . ?
C7 C8 C9 125.6(3) . . ?
N1 C8 C7 118.8(3) . . ?
N1 C8 C9 115.7(3) . . ?
O5 C9 C8 119.3(3) . . ?
O5 C9 O6 125.1(3) . . ?
O6 C9 C8 115.6(3) . . ?
C4 N1 C8 120.6(3) . . ?
C4 N1 Re1 125.6(2) . . ?
C8 N1 Re1 113.6(2) . . ?
O7 N2 C7 117.5(3) . . ?
O7 N2 O8 124.9(3) . . ?
O8 N2 C7 117.6(3) . . ?
H4A O4 H4B 104(5) . . ?
Re1 O4 H4A 121(4) . . ?
Re1 O4 H4B 103(4) . . ?
C9 O6 Re1 118.7(2) . . ?
C1 Re1 N1 172.51(13) . . ?
C1 Re1 O4 95.36(13) . . ?
C1 Re1 O6 97.42(13) . . ?
C2 Re1 C1 87.78(15) . . ?
C2 Re1 N1 98.81(12) . . ?
C2 Re1 O4 96.42(13) . . ?
C2 Re1 O6 171.92(12) . . ?
C3 Re1 C1 89.66(15) . . ?
C3 Re1 C2 88.52(16) . . ?
C3 Re1 N1 94.05(13) . . ?
C3 Re1 O4 173.07(14) . . ?
C3 Re1 O6 97.65(13) . . ?
N1 Re1 O4 80.44(10) . . ?
O6 Re1 N1 75.65(10) . . ?
O6 Re1 O4 77.00(10) . . ?

loop_
_geom_bond_atom_site_label_1
_geom_bond_atom_site_label_2
_geom_bond_distance
_geom_bond_site_symmetry_2
_geom_bond_publ_flag
C1 O1 1.143(5) . ?
C1 Re1 1.928(4) . ?
C2 O2 1.154(4) . ?
C2 Re1 1.904(4) . ?
C3 O3 1.153(5) . ?
C3 Re1 1.902(4) . ?
C4 H4 0.9500 . ?
C4 C5 1.391(5) . ?
C4 N1 1.330(4) . ?
C5 H5 0.9500 . ?
C5 C6 1.384(5) . ?
C6 H6 0.9500 . ?
C6 C7 1.387(5) . ?
C7 C8 1.382(5) . ?
C7 N2 1.472(4) . ?
C8 C9 1.511(4) . ?
C8 N1 1.352(4) . ?
C9 O5 1.241(4) . ?
C9 O6 1.266(4) . ?
N1 Re1 2.181(3) . ?
N2 O7 1.209(4) . ?
N2 O8 1.221(4) . ?
O4 H4A 0.818(10) . ?
O4 H4B 0.80(6) . ?
O4 Re1 2.205(3) . ?
O6 Re1 2.131(2) . ?

loop_
_geom_hbond_atom_site_label_D
_geom_hbond_atom_site_label_H
_geom_hbond_atom_site_label_A
_geom_hbond_distance_DH
_geom_hbond_distance_HA
_geom_hbond_distance_DA
_geom_hbond_angle_DHA
_geom_hbond_site_symmetry_A
_geom_hbond_publ_flag
O4 H4A O5 0.818(10) 2.00(3) 2.765(4) 155(6) 1_655 yes
O4 H4B O5 0.80(6) 1.92(6) 2.717(4) 176(6) 3_666 yes

loop_
_geom_torsion_atom_site_label_1
_geom_torsion_atom_site_label_2
_geom_torsion_atom_site_label_3
_geom_torsion_atom_site_label_4
_geom_torsion
_geom_torsion_site_symmetry_1
_geom_torsion_site_symmetry_2
_geom_torsion_site_symmetry_3
_geom_torsion_site_symmetry_4
_geom_torsion_publ_flag
C4 C5 C6 C7 -2.0(6) . . . . ?
C5 C4 N1 C8 1.5(5) . . . . ?
C5 C4 N1 Re1 -173.2(3) . . . . ?
C5 C6 C7 C8 1.9(5) . . . . ?
C5 C6 C7 N2 -178.9(3) . . . . ?
C6 C7 C8 C9 -179.8(3) . . . . ?
C6 C7 C8 N1 -0.1(5) . . . . ?
C6 C7 N2 O7 -84.1(4) . . . . ?
C6 C7 N2 O8 93.5(4) . . . . ?
C7 C8 C9 O5 -0.3(5) . . . . ?
C7 C8 C9 O6 179.6(3) . . . . ?
C7 C8 N1 C4 -1.7(5) . . . . ?
C7 C8 N1 Re1 173.7(2) . . . . ?
C8 C7 N2 O7 95.1(4) . . . . ?
C8 C7 N2 O8 -87.3(4) . . . . ?
C8 C9 O6 Re1 7.2(4) . . . . ?
C9 C8 N1 C4 178.0(3) . . . . ?
C9 C8 N1 Re1 -6.6(3) . . . . ?
N1 C4 C5 C6 0.4(6) . . . . ?
N1 C8 C9 O5 180.0(3) . . . . ?
N1 C8 C9 O6 -0.1(4) . . . . ?
N2 C7 C8 C9 1.1(5) . . . . ?
N2 C7 C8 N1 -179.3(3) . . . . ?
O5 C9 O6 Re1 -172.9(3) . . . . ?
